data_7023738
loop_
_publ_author_name
'Payne, Philippa R.'
'Thomson, Robert K.'
'Medeiros, Diane M.'
'Wan, Geoff'
'Schafer, Laurel L.'

_publ_section_title
;
 Synthesis, structure, and reactivity of tris(amidate) mono(amido) and
 tetrakis(amidate) complexes of group 4 transition metals.
;
_journal_issue 44
_journal_name_full 'Dalton transactions (Cambridge, England : 2003)'
_journal_page_first 15670
_journal_page_last 15677
_journal_paper_doi 10.1039/c3dt51868j
_journal_volume 42
_journal_year 2013
_chemical_formula_moiety 'C71 H78 N4 O3 Zr'
_chemical_formula_sum 'C71 H78 N4 O3 Zr'
_chemical_formula_weight 1126.59
_chemical_name_common 'tris(N-(2,6-dimethylphenyl)naphthylamidate) mono(dimethylamido) zirconium, 4'
_chemical_properties_physical 'air-sensitive, moisture-sensitive'
_space_group_IT_number 2
_symmetry_cell_setting triclinic
_symmetry_Int_Tables_number 2
_symmetry_space_group_name_Hall '-P 1'
_symmetry_space_group_name_H-M 'P -1'
_atom_sites_solution_hydrogens geom
_atom_sites_solution_primary direct
_atom_sites_solution_secondary difmap
_audit_creation_method SHELXL-97
_cell_angle_alpha 87.864(2)
_cell_angle_beta 84.741(2)
_cell_angle_gamma 67.350(3)
_cell_formula_units_Z 2
_cell_length_a 11.9659(8)
_cell_length_b 12.5520(8)
_cell_length_c 23.178(2)
_cell_measurement_temperature 100(2)
_cell_measurement_theta_max 18.590
_cell_measurement_theta_min 2.448
_cell_volume 3199.2(4)
_computing_structure_refinement 'SHELXL-97 (Sheldrick, 2008)'
_diffrn_ambient_temperature 100(2)
_diffrn_measured_fraction_theta_full 0.972
_diffrn_measured_fraction_theta_max 0.972
_diffrn_measurement_device_type 'Bruker X8 APEX II'
_diffrn_measurement_method area-detector
_diffrn_radiation_monochromator graphite
_diffrn_radiation_probe x-ray
_diffrn_radiation_type MoK\a
_diffrn_radiation_wavelength 0.71073
_diffrn_reflns_av_R_equivalents 0.0594
_diffrn_reflns_av_sigmaI/netI 0.1036
_diffrn_reflns_limit_h_max 12
_diffrn_reflns_limit_h_min -11
_diffrn_reflns_limit_k_max 13
_diffrn_reflns_limit_k_min -11
_diffrn_reflns_limit_l_max 24
_diffrn_reflns_limit_l_min -24
_diffrn_reflns_number 20144
_diffrn_reflns_theta_full 22.49
_diffrn_reflns_theta_max 22.49
_diffrn_reflns_theta_min 1.76
_diffrn_source 'fine-focus sealed tube'
_exptl_absorpt_coefficient_mu 0.219
_exptl_absorpt_correction_T_max 0.9783
_exptl_absorpt_correction_T_min 0.9019
_exptl_absorpt_correction_type multi-scan
_exptl_absorpt_process_details SADABS-2008/1
_exptl_crystal_colour Colourless
_exptl_crystal_density_diffrn 1.170
_exptl_crystal_density_method 'not measured'
_exptl_crystal_description Needle
_exptl_crystal_F_000 1192
_exptl_crystal_recrystallization_method 'Hot hexanes'
_exptl_crystal_size_max 0.30
_exptl_crystal_size_mid 0.15
_exptl_crystal_size_min 0.10
_refine_diff_density_max 0.384
_refine_diff_density_min -0.307
_refine_diff_density_rms 0.056
_refine_ls_extinction_method none
_refine_ls_goodness_of_fit_ref 0.918
_refine_ls_hydrogen_treatment constr
_refine_ls_matrix_type full
_refine_ls_number_parameters 726
_refine_ls_number_reflns 8118
_refine_ls_number_restraints 0
_refine_ls_restrained_S_all 0.918
_refine_ls_R_factor_all 0.0894
_refine_ls_R_factor_gt 0.0477
_refine_ls_shift/su_max 0.001
_refine_ls_shift/su_mean 0.000
_refine_ls_structure_factor_coef Fsqd
_refine_ls_weighting_details 'calc w=1/[\s^2^(Fo^2^)+(0.0385P)^2^+0.0000P] where P=(Fo^2^+2Fc^2^)/3'
_refine_ls_weighting_scheme calc
_refine_ls_wR_factor_gt 0.0853
_refine_ls_wR_factor_ref 0.0943
_reflns_number_gt 5228
_reflns_number_total 8118
_reflns_threshold_expression >2\s(I)
_cod_data_source_file c3dt51868j.txt
_cod_data_source_block ls087-sr
_cod_database_code 7023738

loop_
_symmetry_equiv_pos_as_xyz
'x, y, z'
'-x, -y, -z'

loop_
_atom_site_label
_atom_site_type_symbol
_atom_site_fract_x
_atom_site_fract_y
_atom_site_fract_z
_atom_site_U_iso_or_equiv
_atom_site_adp_type
_atom_site_occupancy
_atom_site_symmetry_multiplicity
_atom_site_calc_flag
_atom_site_refinement_flags
C1 C 0.5006(3) 0.2391(3) 0.67192(16) 0.0259(10) Uani 1 1 d .
C2 C 0.4549(3) 0.3195(3) 0.62275(17) 0.0279(10) Uani 1 1 d .
C3 C 0.4650(3) 0.2731(4) 0.56884(18) 0.0363(11) Uani 1 1 d .
H3 H 0.4945 0.1917 0.5646 0.044 Uiso 1 1 calc R
C4 C 0.4324(4) 0.3444(4) 0.51998(19) 0.0446(12) Uani 1 1 d .
H4 H 0.4406 0.3115 0.4828 0.054 Uiso 1 1 calc R
C5 C 0.3888(4) 0.4611(4) 0.5264(2) 0.0488(13) Uani 1 1 d .
H5 H 0.3671 0.5090 0.4932 0.059 Uiso 1 1 calc R
C6 C 0.3750(4) 0.5129(4) 0.5809(2) 0.0366(11) Uani 1 1 d .
C7 C 0.3261(4) 0.6339(4) 0.5874(2) 0.0518(13) Uani 1 1 d .
H7 H 0.3048 0.6820 0.5543 0.062 Uiso 1 1 calc R
C8 C 0.3092(4) 0.6819(4) 0.6398(3) 0.0590(15) Uani 1 1 d .
H8 H 0.2762 0.7636 0.6433 0.071 Uiso 1 1 calc R
C9 C 0.3394(4) 0.6137(4) 0.6893(2) 0.0492(13) Uani 1 1 d .
H9 H 0.3258 0.6489 0.7263 0.059 Uiso 1 1 calc R
C10 C 0.3886(3) 0.4961(4) 0.68454(19) 0.0370(11) Uani 1 1 d .
H10 H 0.4095 0.4503 0.7185 0.044 Uiso 1 1 calc R
C11 C 0.4090(3) 0.4410(4) 0.63012(18) 0.0287(10) Uani 1 1 d .
C12 C 0.4019(3) 0.1096(3) 0.65523(16) 0.0271(10) Uani 1 1 d .
C13 C 0.4454(4) 0.0034(3) 0.62627(17) 0.0341(11) Uani 1 1 d .
C14 C 0.5781(4) -0.0761(4) 0.6231(2) 0.0632(16) Uani 1 1 d .
H14 H 0.6221 -0.0412 0.6461 0.076 Uiso 1 1 calc R
C15 C 0.5920(5) -0.1940(5) 0.6496(2) 0.107(2) Uani 1 1 d .
H15A H 0.5511 -0.2303 0.6270 0.161 Uiso 1 1 calc R
H15B H 0.5554 -0.1835 0.6897 0.161 Uiso 1 1 calc R
H15C H 0.6785 -0.2436 0.6492 0.161 Uiso 1 1 calc R
C16 C 0.6367(4) -0.0940(4) 0.5616(2) 0.0802(18) Uani 1 1 d .
H16A H 0.5958 -0.1299 0.5387 0.120 Uiso 1 1 calc R
H16B H 0.7228 -0.1444 0.5619 0.120 Uiso 1 1 calc R
H16C H 0.6295 -0.0193 0.5445 0.120 Uiso 1 1 calc R
C17 C 0.3656(4) -0.0262(4) 0.59669(17) 0.0394(12) Uani 1 1 d .
H17 H 0.3952 -0.0966 0.5757 0.047 Uiso 1 1 calc R
C18 C 0.2458(4) 0.0437(4) 0.59711(18) 0.0413(12) Uani 1 1 d .
H18 H 0.1926 0.0223 0.5765 0.050 Uiso 1 1 calc R
C19 C 0.2024(4) 0.1457(4) 0.62767(17) 0.0368(11) Uani 1 1 d .
H19 H 0.1186 0.1938 0.6279 0.044 Uiso 1 1 calc R
C20 C 0.2772(3) 0.1806(3) 0.65815(16) 0.0275(10) Uani 1 1 d .
C21 C 0.2172(3) 0.2914(3) 0.69270(18) 0.0338(11) Uani 1 1 d .
H21 H 0.2825 0.3090 0.7092 0.041 Uiso 1 1 calc R
C22 C 0.1329(4) 0.2751(4) 0.74341(18) 0.0519(13) Uani 1 1 d .
H22A H 0.0642 0.2642 0.7282 0.078 Uiso 1 1 calc R
H22B H 0.1025 0.3436 0.7682 0.078 Uiso 1 1 calc R
H22C H 0.1782 0.2071 0.7661 0.078 Uiso 1 1 calc R
C23 C 0.1465(4) 0.3945(4) 0.65493(19) 0.0527(13) Uani 1 1 d .
H23A H 0.1973 0.3963 0.6196 0.079 Uiso 1 1 calc R
H23B H 0.1246 0.4663 0.6765 0.079 Uiso 1 1 calc R
H23C H 0.0725 0.3866 0.6446 0.079 Uiso 1 1 calc R
C24 C 0.8340(3) 0.0448(3) 0.76732(18) 0.0261(10) Uani 1 1 d .
C25 C 0.9653(3) -0.0007(3) 0.77809(18) 0.0293(10) Uani 1 1 d .
C26 C 1.0504(4) -0.0100(3) 0.73263(18) 0.0357(11) Uani 1 1 d .
H26 H 1.0235 0.0175 0.6956 0.043 Uiso 1 1 calc R
C27 C 1.1749(4) -0.0585(4) 0.7388(2) 0.0415(12) Uani 1 1 d .
H27 H 1.2315 -0.0619 0.7067 0.050 Uiso 1 1 calc R
C28 C 1.2141(4) -0.1006(4) 0.7910(2) 0.0429(12) Uani 1 1 d .
H28 H 1.2989 -0.1377 0.7947 0.051 Uiso 1 1 calc R
C29 C 1.1321(4) -0.0907(3) 0.8401(2) 0.0346(11) Uani 1 1 d .
C30 C 1.1754(4) -0.1318(4) 0.8944(2) 0.0442(12) Uani 1 1 d .
H30 H 1.2605 -0.1663 0.8979 0.053 Uiso 1 1 calc R
C31 C 1.0970(5) -0.1227(4) 0.9420(2) 0.0521(13) Uani 1 1 d .
H31 H 1.1270 -0.1515 0.9784 0.063 Uiso 1 1 calc R
C32 C 0.9713(4) -0.0703(4) 0.9371(2) 0.0498(13) Uani 1 1 d .
H32 H 0.9166 -0.0637 0.9704 0.060 Uiso 1 1 calc R
C33 C 0.9259(4) -0.0284(4) 0.88504(19) 0.0440(12) Uani 1 1 d .
H33 H 0.8405 0.0070 0.8828 0.053 Uiso 1 1 calc R
C34 C 1.0051(4) -0.0376(3) 0.83474(18) 0.0308(11) Uani 1 1 d .
C35 C 0.8562(3) -0.0579(4) 0.67803(17) 0.0277(10) Uani 1 1 d .
C36 C 0.9118(4) -0.1748(4) 0.68956(18) 0.0315(11) Uani 1 1 d .
C37 C 0.9053(4) -0.2282(3) 0.74906(18) 0.0375(11) Uani 1 1 d .
H37 H 0.8620 -0.1641 0.7773 0.045 Uiso 1 1 calc R
C38 C 0.8339(4) -0.3075(4) 0.75083(19) 0.0622(15) Uani 1 1 d .
H38A H 0.7492 -0.2617 0.7437 0.093 Uiso 1 1 calc R
H38B H 0.8368 -0.3443 0.7890 0.093 Uiso 1 1 calc R
H38C H 0.8703 -0.3670 0.7209 0.093 Uiso 1 1 calc R
C39 C 1.0309(4) -0.2970(4) 0.76922(19) 0.0552(13) Uani 1 1 d .
H39A H 1.0734 -0.3632 0.7435 0.083 Uiso 1 1 calc R
H39B H 1.0225 -0.3244 0.8089 0.083 Uiso 1 1 calc R
H39C H 1.0775 -0.2475 0.7682 0.083 Uiso 1 1 calc R
C40 C 0.9795(4) -0.2470(4) 0.6437(2) 0.0427(12) Uani 1 1 d .
H40 H 1.0178 -0.3277 0.6504 0.051 Uiso 1 1 calc R
C41 C 0.9918(4) -0.2038(4) 0.5893(2) 0.0486(13) Uani 1 1 d .
H41 H 1.0403 -0.2541 0.5591 0.058 Uiso 1 1 calc R
C42 C 0.9340(4) -0.0876(4) 0.57842(19) 0.0424(12) Uani 1 1 d .
H42 H 0.9425 -0.0587 0.5405 0.051 Uiso 1 1 calc R
C43 C 0.8634(3) -0.0117(4) 0.62185(18) 0.0300(10) Uani 1 1 d .
C44 C 0.7975(4) 0.1157(4) 0.60901(17) 0.0373(11) Uani 1 1 d .
H44 H 0.7147 0.1397 0.6299 0.045 Uiso 1 1 calc R
C45 C 0.7791(4) 0.1449(4) 0.54489(17) 0.0540(13) Uani 1 1 d .
H45A H 0.8578 0.1310 0.5234 0.081 Uiso 1 1 calc R
H45B H 0.7256 0.2263 0.5411 0.081 Uiso 1 1 calc R
H45C H 0.7420 0.0962 0.5292 0.081 Uiso 1 1 calc R
C46 C 0.8568(4) 0.1919(4) 0.63176(19) 0.0594(14) Uani 1 1 d .
H46A H 0.8579 0.1836 0.6739 0.089 Uiso 1 1 calc R
H46B H 0.8104 0.2727 0.6220 0.089 Uiso 1 1 calc R
H46C H 0.9403 0.1684 0.6140 0.089 Uiso 1 1 calc R
C47 C 0.4127(4) 0.2891(3) 0.83683(17) 0.0274(10) Uani 1 1 d .
C48 C 0.3037(4) 0.3731(4) 0.86973(16) 0.0293(10) Uani 1 1 d .
C49 C 0.2943(4) 0.4839(4) 0.87669(17) 0.0391(12) Uani 1 1 d .
H49 H 0.3616 0.5044 0.8648 0.047 Uiso 1 1 calc R
C50 C 0.1847(5) 0.5689(4) 0.90153(19) 0.0494(13) Uani 1 1 d .
H50 H 0.1791 0.6457 0.9062 0.059 Uiso 1 1 calc R
C51 C 0.0883(4) 0.5408(4) 0.91849(18) 0.0497(13) Uani 1 1 d .
H51 H 0.0148 0.5988 0.9341 0.060 Uiso 1 1 calc R
C52 C 0.0951(4) 0.4272(4) 0.91334(17) 0.0400(11) Uani 1 1 d .
C53 C -0.0063(4) 0.3974(5) 0.93137(19) 0.0574(14) Uani 1 1 d .
H53 H -0.0803 0.4552 0.9466 0.069 Uiso 1 1 calc R
C54 C 0.0023(5) 0.2874(5) 0.9270(2) 0.0652(15) Uani 1 1 d .
H54 H -0.0665 0.2689 0.9381 0.078 Uiso 1 1 calc R
C55 C 0.1107(5) 0.2013(4) 0.90624(19) 0.0568(14) Uani 1 1 d .
H55 H 0.1161 0.1240 0.9047 0.068 Uiso 1 1 calc R
C56 C 0.2100(4) 0.2263(4) 0.88798(17) 0.0402(12) Uani 1 1 d .
H56 H 0.2833 0.1662 0.8738 0.048 Uiso 1 1 calc R
C57 C 0.2044(3) 0.3409(4) 0.88999(16) 0.0308(10) Uani 1 1 d .
C58 C 0.5701(3) 0.3164(3) 0.88665(17) 0.0296(10) Uani 1 1 d .
C59 C 0.5625(3) 0.2850(3) 0.94492(17) 0.0310(10) Uani 1 1 d .
C60 C 0.5091(4) 0.1970(4) 0.96643(17) 0.0367(11) Uani 1 1 d .
H60 H 0.4834 0.1686 0.9322 0.044 Uiso 1 1 calc R
C61 C 0.3962(4) 0.2519(4) 1.00929(18) 0.0493(13) Uani 1 1 d .
H61A H 0.4203 0.2759 1.0443 0.074 Uiso 1 1 calc R
H61B H 0.3596 0.1954 1.0196 0.074 Uiso 1 1 calc R
H61C H 0.3371 0.3194 0.9912 0.074 Uiso 1 1 calc R
C62 C 0.6050(4) 0.0935(4) 0.99415(18) 0.0487(13) Uani 1 1 d .
H62A H 0.6773 0.0618 0.9669 0.073 Uiso 1 1 calc R
H62B H 0.5721 0.0340 1.0038 0.073 Uiso 1 1 calc R
H62C H 0.6271 0.1183 1.0295 0.073 Uiso 1 1 calc R
C63 C 0.6058(4) 0.3355(4) 0.98492(18) 0.0413(12) Uani 1 1 d .
H63 H 0.6000 0.3151 1.0246 0.050 Uiso 1 1 calc R
C64 C 0.6568(4) 0.4141(4) 0.9688(2) 0.0462(12) Uani 1 1 d .
H64 H 0.6849 0.4488 0.9970 0.055 Uiso 1 1 calc R
C65 C 0.6667(4) 0.4421(4) 0.9108(2) 0.0446(12) Uani 1 1 d .
H65 H 0.7030 0.4958 0.8996 0.053 Uiso 1 1 calc R
C66 C 0.6254(4) 0.3944(4) 0.86836(18) 0.0384(12) Uani 1 1 d .
C67 C 0.6399(4) 0.4285(4) 0.80562(19) 0.0502(13) Uani 1 1 d .
H67 H 0.5987 0.3912 0.7823 0.060 Uiso 1 1 calc R
C68 C 0.7742(4) 0.3841(4) 0.7829(2) 0.0725(17) Uani 1 1 d .
H68A H 0.8166 0.4205 0.8045 0.109 Uiso 1 1 calc R
H68B H 0.7809 0.4031 0.7417 0.109 Uiso 1 1 calc R
H68C H 0.8109 0.3002 0.7880 0.109 Uiso 1 1 calc R
C69 C 0.5796(4) 0.5596(4) 0.7965(2) 0.0722(16) Uani 1 1 d .
H69A H 0.4938 0.5868 0.8111 0.108 Uiso 1 1 calc R
H69B H 0.5858 0.5772 0.7551 0.108 Uiso 1 1 calc R
H69C H 0.6207 0.5983 0.8175 0.108 Uiso 1 1 calc R
C70 C 0.4591(4) -0.0393(4) 0.79851(18) 0.0461(13) Uani 1 1 d .
H70A H 0.4921 -0.1219 0.7893 0.069 Uiso 1 1 calc R
H70B H 0.4150 0.0048 0.7663 0.069 Uiso 1 1 calc R
H70C H 0.4035 -0.0251 0.8337 0.069 Uiso 1 1 calc R
C71 C 0.6257(4) -0.0721(4) 0.85463(19) 0.0561(14) Uani 1 1 d .
H71A H 0.5705 -0.0614 0.8898 0.084 Uiso 1 1 calc R
H71B H 0.6916 -0.0477 0.8619 0.084 Uiso 1 1 calc R
H71C H 0.6597 -0.1538 0.8437 0.084 Uiso 1 1 calc R
N1 N 0.4864(3) 0.1418(3) 0.68436(12) 0.0252(8) Uani 1 1 d .
N2 N 0.7852(3) 0.0231(3) 0.72314(14) 0.0263(8) Uani 1 1 d .
N3 N 0.5271(3) 0.2658(3) 0.84325(12) 0.0262(8) Uani 1 1 d .
N4 N 0.5591(3) -0.0032(3) 0.80788(14) 0.0320(9) Uani 1 1 d .
O1 O 0.5669(2) 0.2651(2) 0.70656(10) 0.0276(7) Uani 1 1 d .
O2 O 0.7550(2) 0.1150(2) 0.80584(11) 0.0308(7) Uani 1 1 d .
O3 O 0.3950(2) 0.2344(2) 0.79498(11) 0.0317(7) Uani 1 1 d .
Zr1 Zr 0.58937(4) 0.13263(3) 0.771196(17) 0.02675(14) Uani 1 1 d .

loop_
_atom_site_aniso_label
_atom_site_aniso_U_11
_atom_site_aniso_U_22
_atom_site_aniso_U_33
_atom_site_aniso_U_23
_atom_site_aniso_U_13
_atom_site_aniso_U_12
C1 0.019(2) 0.027(3) 0.024(3) -0.002(2) -0.002(2) 0.000(2)
C2 0.024(2) 0.032(3) 0.030(3) 0.002(2) -0.005(2) -0.012(2)
C3 0.041(3) 0.041(3) 0.032(3) 0.004(2) -0.006(2) -0.021(2)
C4 0.050(3) 0.058(4) 0.029(3) 0.004(3) -0.007(2) -0.024(3)
C5 0.051(3) 0.055(4) 0.045(4) 0.025(3) -0.019(3) -0.025(3)
C6 0.029(3) 0.033(3) 0.050(3) 0.013(3) -0.012(2) -0.014(2)
C7 0.046(3) 0.055(4) 0.059(4) 0.026(3) -0.016(3) -0.023(3)
C8 0.057(4) 0.037(3) 0.079(5) 0.005(3) -0.012(3) -0.013(3)
C9 0.042(3) 0.043(3) 0.058(4) -0.009(3) -0.004(3) -0.010(3)
C10 0.034(3) 0.032(3) 0.043(3) 0.002(2) -0.007(2) -0.009(2)
C11 0.027(3) 0.032(3) 0.031(3) 0.005(2) -0.004(2) -0.016(2)
C12 0.024(3) 0.038(3) 0.021(3) 0.006(2) -0.004(2) -0.014(2)
C13 0.031(3) 0.031(3) 0.037(3) -0.011(2) -0.005(2) -0.006(2)
C14 0.038(3) 0.051(4) 0.094(5) -0.046(3) -0.014(3) -0.003(3)
C15 0.108(5) 0.085(5) 0.065(5) 0.003(4) -0.017(4) 0.033(4)
C16 0.046(3) 0.069(4) 0.122(5) -0.020(4) 0.022(3) -0.024(3)
C17 0.042(3) 0.043(3) 0.037(3) -0.014(2) -0.006(2) -0.019(3)
C18 0.038(3) 0.059(3) 0.040(3) -0.008(3) -0.006(2) -0.032(3)
C19 0.025(3) 0.043(3) 0.041(3) 0.000(2) -0.006(2) -0.011(2)
C20 0.029(3) 0.032(3) 0.027(3) 0.006(2) -0.004(2) -0.017(2)
C21 0.022(2) 0.030(3) 0.045(3) -0.003(2) -0.010(2) -0.004(2)
C22 0.038(3) 0.070(4) 0.047(3) -0.017(3) 0.006(2) -0.020(3)
C23 0.036(3) 0.044(3) 0.075(4) -0.003(3) -0.018(3) -0.008(3)
C24 0.024(3) 0.025(3) 0.030(3) 0.007(2) -0.003(2) -0.012(2)
C25 0.027(3) 0.026(3) 0.038(3) -0.001(2) -0.008(2) -0.012(2)
C26 0.033(3) 0.044(3) 0.039(3) 0.009(2) -0.013(2) -0.024(2)
C27 0.033(3) 0.052(3) 0.046(3) 0.005(3) -0.007(2) -0.024(3)
C28 0.026(3) 0.041(3) 0.070(4) 0.001(3) -0.015(3) -0.020(2)
C29 0.036(3) 0.032(3) 0.044(3) 0.003(2) -0.021(3) -0.018(2)
C30 0.045(3) 0.041(3) 0.049(3) -0.003(3) -0.014(3) -0.017(3)
C31 0.067(4) 0.044(3) 0.049(4) 0.007(3) -0.033(3) -0.020(3)
C32 0.053(4) 0.052(3) 0.041(3) 0.002(3) -0.010(3) -0.016(3)
C33 0.048(3) 0.052(3) 0.036(3) 0.003(3) -0.016(3) -0.021(3)
C34 0.040(3) 0.028(3) 0.030(3) -0.002(2) -0.013(2) -0.017(2)
C35 0.021(2) 0.041(3) 0.025(3) -0.005(2) 0.000(2) -0.015(2)
C36 0.030(3) 0.033(3) 0.037(3) 0.002(2) -0.004(2) -0.018(2)
C37 0.039(3) 0.032(3) 0.044(3) 0.003(2) -0.009(2) -0.015(2)
C38 0.083(4) 0.063(4) 0.060(4) 0.010(3) -0.015(3) -0.047(3)
C39 0.060(3) 0.045(3) 0.060(4) 0.012(3) -0.021(3) -0.017(3)
C40 0.037(3) 0.032(3) 0.053(4) -0.008(3) -0.003(3) -0.006(2)
C41 0.038(3) 0.053(4) 0.042(3) -0.011(3) 0.008(2) -0.004(3)
C42 0.034(3) 0.056(4) 0.035(3) -0.003(3) 0.003(2) -0.016(3)
C43 0.020(2) 0.038(3) 0.031(3) -0.002(2) -0.001(2) -0.010(2)
C44 0.028(3) 0.046(3) 0.037(3) 0.008(2) -0.002(2) -0.014(2)
C45 0.043(3) 0.074(4) 0.035(3) 0.017(3) 0.000(2) -0.014(3)
C46 0.065(3) 0.054(3) 0.072(4) 0.022(3) -0.025(3) -0.035(3)
C47 0.034(3) 0.032(3) 0.021(3) 0.003(2) -0.001(2) -0.018(2)
C48 0.035(3) 0.033(3) 0.022(3) -0.003(2) -0.008(2) -0.014(2)
C49 0.042(3) 0.044(3) 0.037(3) -0.006(2) -0.009(2) -0.021(3)
C50 0.066(4) 0.031(3) 0.047(3) -0.007(2) -0.020(3) -0.009(3)
C51 0.041(3) 0.056(4) 0.037(3) -0.014(3) -0.006(2) 0.000(3)
C52 0.035(3) 0.051(3) 0.027(3) -0.005(2) 0.001(2) -0.010(3)
C53 0.037(3) 0.082(4) 0.039(3) -0.009(3) 0.016(2) -0.010(3)
C54 0.048(4) 0.084(5) 0.064(4) 0.001(3) 0.015(3) -0.030(4)
C55 0.065(4) 0.053(4) 0.058(4) 0.001(3) 0.012(3) -0.033(3)
C56 0.038(3) 0.041(3) 0.041(3) 0.002(2) 0.004(2) -0.017(3)
C57 0.029(3) 0.039(3) 0.018(3) -0.001(2) 0.001(2) -0.006(2)
C58 0.026(2) 0.033(3) 0.029(3) -0.005(2) -0.006(2) -0.009(2)
C59 0.034(3) 0.037(3) 0.027(3) -0.003(2) -0.005(2) -0.018(2)
C60 0.046(3) 0.046(3) 0.022(3) 0.001(2) -0.006(2) -0.021(3)
C61 0.060(3) 0.055(3) 0.037(3) 0.005(2) -0.004(3) -0.027(3)
C62 0.055(3) 0.050(3) 0.046(3) 0.004(3) -0.014(3) -0.025(3)
C63 0.054(3) 0.047(3) 0.029(3) -0.002(2) -0.011(2) -0.025(3)
C64 0.053(3) 0.052(3) 0.041(3) -0.011(3) -0.019(3) -0.023(3)
C65 0.046(3) 0.051(3) 0.050(3) -0.006(3) -0.008(3) -0.032(3)
C66 0.046(3) 0.043(3) 0.038(3) -0.006(2) -0.003(2) -0.030(3)
C67 0.071(4) 0.061(4) 0.042(3) 0.005(3) -0.011(3) -0.049(3)
C68 0.095(5) 0.080(4) 0.057(4) -0.011(3) 0.023(3) -0.056(4)
C69 0.091(4) 0.078(4) 0.064(4) 0.029(3) -0.024(3) -0.050(4)
C70 0.051(3) 0.055(3) 0.046(3) 0.008(2) -0.002(2) -0.036(3)
C71 0.065(3) 0.065(4) 0.050(3) 0.018(3) -0.003(3) -0.039(3)
N1 0.025(2) 0.026(2) 0.025(2) -0.0027(16) -0.0028(16) -0.0090(17)
N2 0.024(2) 0.033(2) 0.025(2) 0.0027(17) -0.0035(17) -0.0137(18)
N3 0.028(2) 0.033(2) 0.023(2) 0.0000(16) -0.0061(16) -0.0166(18)
N4 0.033(2) 0.038(2) 0.030(2) 0.0046(18) -0.0025(17) -0.0203(19)
O1 0.0259(16) 0.0337(17) 0.0277(17) 0.0003(13) -0.0063(13) -0.0154(14)
O2 0.0264(17) 0.0356(18) 0.0302(18) -0.0035(14) -0.0047(14) -0.0108(15)
O3 0.0258(16) 0.0427(18) 0.0272(18) -0.0111(14) 0.0005(13) -0.0135(15)
Zr1 0.0267(2) 0.0311(3) 0.0257(3) 0.00089(19) -0.00450(19) -0.0142(2)

loop_
_atom_type_symbol
_atom_type_description
_atom_type_scat_dispersion_real
_atom_type_scat_dispersion_imag
_atom_type_scat_source
C C 0.0033 0.0016 'International Tables Vol C Tables 4.2.6.8 and 6.1.1.4'
H H 0.0000 0.0000 'International Tables Vol C Tables 4.2.6.8 and 6.1.1.4'
N N 0.0061 0.0033 'International Tables Vol C Tables 4.2.6.8 and 6.1.1.4'
O O 0.0106 0.0060 'International Tables Vol C Tables 4.2.6.8 and 6.1.1.4'
Zr Zr -2.9673 0.5597 'International Tables Vol C Tables 4.2.6.8 and 6.1.1.4'

loop_
_geom_angle_atom_site_label_1
_geom_angle_atom_site_label_2
_geom_angle_atom_site_label_3
_geom_angle
O1 C1 N1 114.8(3)
O1 C1 C2 117.0(3)
N1 C1 C2 128.2(3)
O1 C1 Zr1 51.43(17)
N1 C1 Zr1 63.7(2)
C2 C1 Zr1 167.6(3)
C3 C2 C11 120.3(4)
C3 C2 C1 118.2(4)
C11 C2 C1 121.4(4)
C2 C3 C4 120.9(4)
C2 C3 H3 119.6
C4 C3 H3 119.6
C5 C4 C3 119.4(4)
C5 C4 H4 120.3
C3 C4 H4 120.3
C4 C5 C6 121.9(4)
C4 C5 H5 119.0
C6 C5 H5 119.0
C5 C6 C7 121.5(5)
C5 C6 C11 118.8(4)
C7 C6 C11 119.7(4)
C8 C7 C6 120.8(5)
C8 C7 H7 119.6
C6 C7 H7 119.6
C7 C8 C9 121.0(5)
C7 C8 H8 119.5
C9 C8 H8 119.5
C10 C9 C8 119.8(5)
C10 C9 H9 120.1
C8 C9 H9 120.1
C9 C10 C11 121.5(4)
C9 C10 H10 119.3
C11 C10 H10 119.3
C10 C11 C6 117.2(4)
C10 C11 C2 124.0(4)
C6 C11 C2 118.8(4)
C13 C12 C20 120.3(3)
C13 C12 N1 118.7(3)
C20 C12 N1 120.9(3)
C17 C13 C12 118.9(4)
C17 C13 C14 119.1(4)
C12 C13 C14 121.8(4)
C13 C14 C16 112.5(4)
C13 C14 C15 110.1(4)
C16 C14 C15 108.8(4)
C13 C14 H14 108.4
C16 C14 H14 108.4
C15 C14 H14 108.4
C14 C15 H15A 109.5
C14 C15 H15B 109.5
H15A C15 H15B 109.5
C14 C15 H15C 109.5
H15A C15 H15C 109.5
H15B C15 H15C 109.5
C14 C16 H16A 109.5
C14 C16 H16B 109.5
H16A C16 H16B 109.5
C14 C16 H16C 109.5
H16A C16 H16C 109.5
H16B C16 H16C 109.5
C18 C17 C13 121.4(4)
C18 C17 H17 119.3
C13 C17 H17 119.3
C17 C18 C19 119.5(4)
C17 C18 H18 120.3
C19 C18 H18 120.3
C18 C19 C20 122.2(4)
C18 C19 H19 118.9
C20 C19 H19 118.9
C19 C20 C12 117.6(4)
C19 C20 C21 117.1(4)
C12 C20 C21 125.3(3)
C20 C21 C23 112.3(3)
C20 C21 C22 110.0(3)
C23 C21 C22 110.4(3)
C20 C21 H21 108.0
C23 C21 H21 108.0
C22 C21 H21 108.0
C21 C22 H22A 109.5
C21 C22 H22B 109.5
H22A C22 H22B 109.5
C21 C22 H22C 109.5
H22A C22 H22C 109.5
H22B C22 H22C 109.5
C21 C23 H23A 109.5
C21 C23 H23B 109.5
H23A C23 H23B 109.5
C21 C23 H23C 109.5
H23A C23 H23C 109.5
H23B C23 H23C 109.5
N2 C24 O2 114.1(3)
N2 C24 C25 127.7(4)
O2 C24 C25 118.2(4)
N2 C24 Zr1 63.0(2)
O2 C24 Zr1 51.30(17)
C25 C24 Zr1 168.4(3)
C26 C25 C34 119.1(4)
C26 C25 C24 119.3(4)
C34 C25 C24 121.6(4)
C25 C26 C27 122.3(4)
C25 C26 H26 118.8
C27 C26 H26 118.8
C28 C27 C26 119.3(4)
C28 C27 H27 120.4
C26 C27 H27 120.4
C27 C28 C29 121.5(4)
C27 C28 H28 119.3
C29 C28 H28 119.3
C28 C29 C30 120.4(4)
C28 C29 C34 119.6(4)
C30 C29 C34 120.0(4)
C31 C30 C29 120.8(4)
C31 C30 H30 119.6
C29 C30 H30 119.6
C30 C31 C32 119.5(4)
C30 C31 H31 120.2
C32 C31 H31 120.2
C33 C32 C31 121.3(4)
C33 C32 H32 119.4
C31 C32 H32 119.4
C32 C33 C34 120.5(4)
C32 C33 H33 119.7
C34 C33 H33 119.7
C33 C34 C29 117.9(4)
C33 C34 C25 124.1(4)
C29 C34 C25 117.9(4)
C36 C35 C43 122.1(4)
C36 C35 N2 121.2(4)
C43 C35 N2 116.6(4)
C35 C36 C40 117.7(4)
C35 C36 C37 123.9(4)
C40 C36 C37 118.4(4)
C36 C37 C39 112.2(3)
C36 C37 C38 112.1(3)
C39 C37 C38 108.6(3)
C36 C37 H37 107.9
C39 C37 H37 107.9
C38 C37 H37 107.9
C37 C38 H38A 109.5
C37 C38 H38B 109.5
H38A C38 H38B 109.5
C37 C38 H38C 109.5
H38A C38 H38C 109.5
H38B C38 H38C 109.5
C37 C39 H39A 109.5
C37 C39 H39B 109.5
H39A C39 H39B 109.5
C37 C39 H39C 109.5
H39A C39 H39C 109.5
H39B C39 H39C 109.5
C41 C40 C36 121.3(4)
C41 C40 H40 119.3
C36 C40 H40 119.3
C40 C41 C42 120.1(4)
C40 C41 H41 119.9
C42 C41 H41 119.9
C41 C42 C43 121.3(4)
C41 C42 H42 119.4
C43 C42 H42 119.4
C42 C43 C35 117.4(4)
C42 C43 C44 120.8(4)
C35 C43 C44 121.8(4)
C43 C44 C46 113.5(3)
C43 C44 C45 114.8(4)
C46 C44 C45 108.0(3)
C43 C44 H44 106.7
C46 C44 H44 106.7
C45 C44 H44 106.7
C44 C45 H45A 109.5
C44 C45 H45B 109.5
H45A C45 H45B 109.5
C44 C45 H45C 109.5
H45A C45 H45C 109.5
H45B C45 H45C 109.5
C44 C46 H46A 109.5
C44 C46 H46B 109.5
H46A C46 H46B 109.5
C44 C46 H46C 109.5
H46A C46 H46C 109.5
H46B C46 H46C 109.5
O3 C47 N3 114.2(4)
O3 C47 C48 117.6(3)
N3 C47 C48 128.2(4)
O3 C47 Zr1 55.69(19)
N3 C47 Zr1 58.6(2)
C48 C47 Zr1 173.2(3)
C49 C48 C57 119.8(4)
C49 C48 C47 119.9(4)
C57 C48 C47 120.1(3)
C48 C49 C50 120.5(4)
C48 C49 H49 119.7
C50 C49 H49 119.7
C51 C50 C49 120.2(4)
C51 C50 H50 119.9
C49 C50 H50 119.9
C50 C51 C52 121.0(4)
C50 C51 H51 119.5
C52 C51 H51 119.5
C51 C52 C57 119.5(4)
C51 C52 C53 121.1(4)
C57 C52 C53 119.4(4)
C54 C53 C52 120.4(5)
C54 C53 H53 119.8
C52 C53 H53 119.8
C53 C54 C55 120.6(4)
C53 C54 H54 119.7
C55 C54 H54 119.7
C56 C55 C54 120.9(4)
C56 C55 H55 119.5
C54 C55 H55 119.5
C55 C56 C57 120.6(4)
C55 C56 H56 119.7
C57 C56 H56 119.7
C52 C57 C56 118.0(4)
C52 C57 C48 118.8(4)
C56 C57 C48 123.3(4)
C59 C58 C66 120.9(3)
C59 C58 N3 120.9(3)
C66 C58 N3 118.2(3)
C63 C59 C58 118.7(4)
C63 C59 C60 118.4(4)
C58 C59 C60 122.9(3)
C59 C60 C62 110.5(3)
C59 C60 C61 111.3(3)
C62 C60 C61 110.7(3)
C59 C60 H60 108.1
C62 C60 H60 108.1
C61 C60 H60 108.1
C60 C61 H61A 109.5
C60 C61 H61B 109.5
H61A C61 H61B 109.5
C60 C61 H61C 109.5
H61A C61 H61C 109.5
H61B C61 H61C 109.5
C60 C62 H62A 109.5
C60 C62 H62B 109.5
H62A C62 H62B 109.5
C60 C62 H62C 109.5
H62A C62 H62C 109.5
H62B C62 H62C 109.5
C64 C63 C59 121.8(4)
C64 C63 H63 119.1
C59 C63 H63 119.1
C63 C64 C65 118.9(4)
C63 C64 H64 120.5
C65 C64 H64 120.5
C64 C65 C66 122.3(4)
C64 C65 H65 118.9
C66 C65 H65 118.9
C65 C66 C58 117.4(4)
C65 C66 C67 119.4(4)
C58 C66 C67 123.2(4)
C66 C67 C68 111.0(4)
C66 C67 C69 112.2(4)
C68 C67 C69 110.3(4)
C66 C67 H67 107.7
C68 C67 H67 107.7
C69 C67 H67 107.7
C67 C68 H68A 109.5
C67 C68 H68B 109.5
H68A C68 H68B 109.5
C67 C68 H68C 109.5
H68A C68 H68C 109.5
H68B C68 H68C 109.5
C67 C69 H69A 109.5
C67 C69 H69B 109.5
H69A C69 H69B 109.5
C67 C69 H69C 109.5
H69A C69 H69C 109.5
H69B C69 H69C 109.5
N4 C70 H70A 109.5
N4 C70 H70B 109.5
H70A C70 H70B 109.5
N4 C70 H70C 109.5
H70A C70 H70C 109.5
H70B C70 H70C 109.5
N4 C71 H71A 109.5
N4 C71 H71B 109.5
H71A C71 H71B 109.5
N4 C71 H71C 109.5
H71A C71 H71C 109.5
H71B C71 H71C 109.5
C1 N1 C12 121.1(3)
C1 N1 Zr1 87.3(2)
C12 N1 Zr1 148.2(2)
C24 N2 C35 122.4(3)
C24 N2 Zr1 87.9(2)
C35 N2 Zr1 148.5(2)
C47 N3 C58 124.6(3)
C47 N3 Zr1 92.0(2)
C58 N3 Zr1 143.2(2)
C71 N4 C70 108.6(3)
C71 N4 Zr1 123.9(2)
C70 N4 Zr1 127.0(3)
C1 O1 Zr1 100.1(2)
C24 O2 Zr1 100.0(2)
C47 O3 Zr1 95.5(2)
N4 Zr1 O2 101.49(11)
N4 Zr1 O1 153.67(11)
O2 Zr1 O1 103.12(9)
N4 Zr1 O3 86.28(11)
O2 Zr1 O3 134.64(10)
O1 Zr1 O3 83.10(9)
N4 Zr1 N3 103.49(11)
O2 Zr1 N3 76.67(10)
O1 Zr1 N3 91.20(10)
O3 Zr1 N3 58.17(10)
N4 Zr1 N2 96.56(11)
O2 Zr1 N2 57.69(10)
O1 Zr1 N2 88.79(9)
O3 Zr1 N2 166.60(10)
N3 Zr1 N2 132.97(11)
N4 Zr1 N1 96.64(12)
O2 Zr1 N1 146.43(10)
O1 Zr1 N1 57.28(9)
O3 Zr1 N1 74.14(9)
N3 Zr1 N1 126.02(11)
N2 Zr1 N1 92.50(10)
N4 Zr1 C47 94.53(12)
O2 Zr1 C47 105.91(11)
O1 Zr1 C47 87.64(10)
O3 Zr1 C47 28.78(9)
N3 Zr1 C47 29.41(10)
N2 Zr1 C47 161.80(11)
N1 Zr1 C47 100.51(11)
N4 Zr1 C24 98.71(12)
O2 Zr1 C24 28.72(10)
O1 Zr1 C24 98.35(10)
O3 Zr1 C24 163.25(11)
N3 Zr1 C24 105.08(12)
N2 Zr1 C24 29.05(10)
N1 Zr1 C24 120.71(11)
C47 Zr1 C24 134.47(12)
N4 Zr1 C1 125.28(13)
O2 Zr1 C1 128.18(10)
O1 Zr1 C1 28.43(9)
O3 Zr1 C1 75.03(10)
N3 Zr1 C1 108.50(11)
N2 Zr1 C1 92.80(10)
N1 Zr1 C1 28.99(9)
C47 Zr1 C1 92.52(11)
C24 Zr1 C1 113.73(11)

loop_
_geom_bond_atom_site_label_1
_geom_bond_atom_site_label_2
_geom_bond_distance
C1 O1 1.310(4)
C1 N1 1.314(4)
C1 C2 1.490(5)
C1 Zr1 2.708(4)
C2 C3 1.374(5)
C2 C11 1.419(5)
C3 C4 1.405(5)
C3 H3 0.9500
C4 C5 1.361(6)
C4 H4 0.9500
C5 C6 1.408(6)
C5 H5 0.9500
C6 C7 1.410(6)
C6 C11 1.417(5)
C7 C8 1.339(6)
C7 H7 0.9500
C8 C9 1.395(6)
C8 H8 0.9500
C9 C10 1.366(5)
C9 H9 0.9500
C10 C11 1.417(5)
C10 H10 0.9500
C12 C13 1.402(5)
C12 C20 1.410(5)
C12 N1 1.451(4)
C13 C17 1.390(5)
C13 C14 1.512(5)
C14 C16 1.514(6)
C14 C15 1.536(7)
C14 H14 1.0000
C15 H15A 0.9800
C15 H15B 0.9800
C15 H15C 0.9800
C16 H16A 0.9800
C16 H16B 0.9800
C16 H16C 0.9800
C17 C18 1.361(5)
C17 H17 0.9500
C18 C19 1.378(5)
C18 H18 0.9500
C19 C20 1.390(5)
C19 H19 0.9500
C20 C21 1.517(5)
C21 C23 1.537(5)
C21 C22 1.538(5)
C21 H21 1.0000
C22 H22A 0.9800
C22 H22B 0.9800
C22 H22C 0.9800
C23 H23A 0.9800
C23 H23B 0.9800
C23 H23C 0.9800
C24 N2 1.310(4)
C24 O2 1.315(4)
C24 C25 1.493(5)
C24 Zr1 2.695(4)
C25 C26 1.371(5)
C25 C34 1.437(5)
C26 C27 1.395(5)
C26 H26 0.9500
C27 C28 1.352(5)
C27 H27 0.9500
C28 C29 1.409(5)
C28 H28 0.9500
C29 C30 1.410(5)
C29 C34 1.420(5)
C30 C31 1.359(5)
C30 H30 0.9500
C31 C32 1.405(6)
C31 H31 0.9500
C32 C33 1.371(5)
C32 H32 0.9500
C33 C34 1.412(5)
C33 H33 0.9500
C35 C36 1.385(5)
C35 C43 1.414(5)
C35 N2 1.449(4)
C36 C40 1.399(5)
C36 C37 1.520(5)
C37 C39 1.523(5)
C37 C38 1.539(5)
C37 H37 1.0000
C38 H38A 0.9800
C38 H38B 0.9800
C38 H38C 0.9800
C39 H39A 0.9800
C39 H39B 0.9800
C39 H39C 0.9800
C40 C41 1.372(5)
C40 H40 0.9500
C41 C42 1.377(5)
C41 H41 0.9500
C42 C43 1.389(5)
C42 H42 0.9500
C43 C44 1.518(5)
C44 C46 1.525(5)
C44 C45 1.533(5)
C44 H44 1.0000
C45 H45A 0.9800
C45 H45B 0.9800
C45 H45C 0.9800
C46 H46A 0.9800
C46 H46B 0.9800
C46 H46C 0.9800
C47 O3 1.287(4)
C47 N3 1.307(4)
C47 C48 1.487(5)
C47 Zr1 2.660(4)
C48 C49 1.366(5)
C48 C57 1.432(5)
C49 C50 1.421(5)
C49 H49 0.9500
C50 C51 1.353(5)
C50 H50 0.9500
C51 C52 1.406(6)
C51 H51 0.9500
C52 C57 1.414(5)
C52 C53 1.425(5)
C53 C54 1.351(6)
C53 H53 0.9500
C54 C55 1.388(6)
C54 H54 0.9500
C55 C56 1.369(5)
C55 H55 0.9500
C56 C57 1.416(5)
C56 H56 0.9500
C58 C59 1.398(5)
C58 C66 1.412(5)
C58 N3 1.440(4)
C59 C63 1.383(5)
C59 C60 1.524(5)
C60 C62 1.531(5)
C60 C61 1.541(5)
C60 H60 1.0000
C61 H61A 0.9800
C61 H61B 0.9800
C61 H61C 0.9800
C62 H62A 0.9800
C62 H62B 0.9800
C62 H62C 0.9800
C63 C64 1.372(5)
C63 H63 0.9500
C64 C65 1.382(5)
C64 H64 0.9500
C65 C66 1.390(5)
C65 H65 0.9500
C66 C67 1.514(5)
C67 C68 1.532(6)
C67 C69 1.536(6)
C67 H67 1.0000
C68 H68A 0.9800
C68 H68B 0.9800
C68 H68C 0.9800
C69 H69A 0.9800
C69 H69B 0.9800
C69 H69C 0.9800
C70 N4 1.469(4)
C70 H70A 0.9800
C70 H70B 0.9800
C70 H70C 0.9800
C71 N4 1.455(5)
C71 H71A 0.9800
C71 H71B 0.9800
C71 H71C 0.9800
N1 Zr1 2.431(3)
N2 Zr1 2.403(3)
N3 Zr1 2.271(3)
N4 Zr1 2.018(3)
O1 Zr1 2.151(2)
O2 Zr1 2.136(2)
O3 Zr1 2.208(2)
